data_2228372
loop_
_publ_author_name
'Wang, Wen-zhe'

_publ_section_title
;
 4-Ethoxyanilinium bromide
;
_journal_coeditor_code HB5753
_journal_issue 12
_journal_name_full 'Acta Crystallographica Section E'
_journal_page_first o3348
_journal_paper_doi 10.1107/S1600536810048713
_journal_volume 66
_journal_year 2010
_chemical_formula_iupac 'C8 H12 N O +, Br -'
_chemical_formula_moiety 'C8 H12 N O +, Br -'
_chemical_formula_sum 'C8 H12 Br N O'
_chemical_formula_weight 218.09
_chemical_name_systematic
;
4-Ethoxyanilinium bromide
;
_space_group_IT_number 14
_symmetry_cell_setting monoclinic
_symmetry_space_group_name_Hall '-P 2ybc'
_symmetry_space_group_name_H-M 'P 1 21/c 1'
_atom_sites_solution_hydrogens geom
_atom_sites_solution_primary direct
_atom_sites_solution_secondary difmap
_audit_creation_method SHELXL-97
_cell_angle_alpha 90.00
_cell_angle_beta 96.44(3)
_cell_angle_gamma 90.00
_cell_formula_units_Z 4
_cell_length_a 11.842(2)
_cell_length_b 6.5263(13)
_cell_length_c 12.488(3)
_cell_measurement_reflns_used 3858
_cell_measurement_temperature 298(2)
_cell_measurement_theta_max 27.69
_cell_measurement_theta_min 3.12
_cell_volume 959.0(3)
_computing_cell_refinement 'CrystalClear (Rigaku, 2005)'
_computing_data_collection 'CrystalClear (Rigaku, 2005)'
_computing_data_reduction 'CrystalClear (Rigaku, 2005)'
_computing_molecular_graphics 'SHELXTL (Sheldrick, 2008)'
_computing_publication_material 'SHELXTL (Sheldrick, 2008)'
_computing_structure_refinement 'SHELXL97 (Sheldrick, 2008)'
_computing_structure_solution 'SHELXS97 (Sheldrick, 2008)'
_diffrn_ambient_temperature 298(2)
_diffrn_detector_area_resol_mean 13.6612
_diffrn_measured_fraction_theta_full 0.998
_diffrn_measured_fraction_theta_max 0.998
_diffrn_measurement_device_type 'Rigaku SCXmini'
_diffrn_measurement_method \w
_diffrn_radiation_monochromator graphite
_diffrn_radiation_source 'fine-focus sealed tube'
_diffrn_radiation_type MoK\a
_diffrn_radiation_wavelength 0.71073
_diffrn_reflns_av_R_equivalents 0.0726
_diffrn_reflns_av_sigmaI/netI 0.0567
_diffrn_reflns_limit_h_max 15
_diffrn_reflns_limit_h_min -15
_diffrn_reflns_limit_k_max 8
_diffrn_reflns_limit_k_min -8
_diffrn_reflns_limit_l_max 16
_diffrn_reflns_limit_l_min -16
_diffrn_reflns_number 9286
_diffrn_reflns_theta_full 27.48
_diffrn_reflns_theta_max 27.48
_diffrn_reflns_theta_min 3.28
_diffrn_standards_number 0
_exptl_absorpt_coefficient_mu 4.234
_exptl_absorpt_correction_T_max 0.429
_exptl_absorpt_correction_T_min 0.237
_exptl_absorpt_correction_type multi-scan
_exptl_absorpt_process_details '(CrystalClear; Rigaku, 2005)'
_exptl_crystal_colour colourless
_exptl_crystal_density_diffrn 1.510
_exptl_crystal_density_method 'not measured'
_exptl_crystal_description Prism
_exptl_crystal_F_000 440
_exptl_crystal_size_max 0.40
_exptl_crystal_size_mid 0.30
_exptl_crystal_size_min 0.20
_refine_diff_density_max 1.553
_refine_diff_density_min -0.424
_refine_ls_extinction_method none
_refine_ls_goodness_of_fit_ref 1.112
_refine_ls_hydrogen_treatment constr
_refine_ls_matrix_type full
_refine_ls_number_parameters 100
_refine_ls_number_reflns 2200
_refine_ls_number_restraints 0
_refine_ls_restrained_S_all 1.112
_refine_ls_R_factor_all 0.0872
_refine_ls_R_factor_gt 0.0611
_refine_ls_shift/su_max 0.000
_refine_ls_shift/su_mean 0.000
_refine_ls_structure_factor_coef Fsqd
_refine_ls_weighting_details 'calc w=1/[\s^2^(Fo^2^)+(0.0748P)^2^+1.0824P] where P=(Fo^2^+2Fc^2^)/3 '
_refine_ls_weighting_scheme calc
_refine_ls_wR_factor_gt 0.1589
_refine_ls_wR_factor_ref 0.1727
_reflns_number_gt 1579
_reflns_number_total 2200
_reflns_threshold_expression I>2\s(I)
_cod_data_source_file hb5753.cif
_cod_data_source_block I
_cod_original_sg_symbol_H-M 'P 21/c'
_cod_database_code 2228372
_cod_database_fobs_code 2228372

loop_
_symmetry_equiv_pos_as_xyz
'x, y, z'
'-x, y+1/2, -z+1/2'
'-x, -y, -z'
'x, -y-1/2, z-1/2'

loop_
_atom_site_type_symbol
_atom_site_label
_atom_site_fract_x
_atom_site_fract_y
_atom_site_fract_z
_atom_site_U_iso_or_equiv
_atom_site_adp_type
_atom_site_calc_flag
_atom_site_refinement_flags
_atom_site_occupancy
_atom_site_disorder_assembly
_atom_site_disorder_group
Br Br1 0.01352(5) 0.76484(8) 0.12594(4) 0.0493(3) Uani d . 1 . .
O O1 0.5504(4) 0.2634(6) 0.0985(5) 0.0665(14) Uani d . 1 . .
N N1 0.0856(4) 0.2654(7) 0.1354(4) 0.0514(12) Uani d . 1 . .
H H1B 0.0671 0.3613 0.1810 0.077 Uiso calc R 1 . .
H H1C 0.0632 0.1434 0.1568 0.077 Uiso calc R 1 . .
H H1D 0.0516 0.2921 0.0697 0.077 Uiso calc R 1 . .
C C6 0.4385(6) 0.2722(9) 0.1145(6) 0.0575(16) Uani d . 1 . .
C C4 0.2549(5) 0.1252(9) 0.0666(5) 0.0551(15) Uani d . 1 . .
H H4A 0.2087 0.0301 0.0274 0.066 Uiso calc R 1 . .
C C3 0.2087(5) 0.2643(7) 0.1331(5) 0.0458(13) Uani d . 1 . .
C C5 0.3688(5) 0.1288(10) 0.0589(5) 0.0608(17) Uani d . 1 . .
H H5A 0.4001 0.0332 0.0156 0.073 Uiso calc R 1 . .
C C1 0.3918(6) 0.4084(9) 0.1824(6) 0.0640(18) Uani d . 1 . .
H H1A 0.4380 0.5023 0.2225 0.077 Uiso calc R 1 . .
C C8 0.7385(6) 0.3844(11) 0.1062(6) 0.073(2) Uani d . 1 . .
H H8A 0.7906 0.4880 0.1355 0.109 Uiso calc R 1 . .
H H8B 0.7315 0.3907 0.0289 0.109 Uiso calc R 1 . .
H H8C 0.7665 0.2519 0.1296 0.109 Uiso calc R 1 . .
C C2 0.2756(6) 0.4042(10) 0.1902(5) 0.0630(17) Uani d . 1 . .
H H2A 0.2438 0.4972 0.2346 0.076 Uiso calc R 1 . .
C C7 0.6253(6) 0.4193(11) 0.1441(6) 0.075(2) Uani d . 1 . .
H H7A 0.6314 0.4131 0.2221 0.089 Uiso calc R 1 . .
H H7B 0.5965 0.5534 0.1213 0.089 Uiso calc R 1 . .

loop_
_atom_site_aniso_label
_atom_site_aniso_U_11
_atom_site_aniso_U_22
_atom_site_aniso_U_33
_atom_site_aniso_U_12
_atom_site_aniso_U_13
_atom_site_aniso_U_23
Br1 0.0600(4) 0.0431(4) 0.0460(4) -0.0070(3) 0.0119(3) -0.0002(2)
O1 0.046(2) 0.064(3) 0.090(4) -0.0075(19) 0.010(2) -0.017(2)
N1 0.043(3) 0.061(3) 0.050(3) -0.007(2) 0.009(2) 0.000(2)
C6 0.050(4) 0.056(4) 0.068(4) -0.004(3) 0.012(3) -0.002(3)
C4 0.045(3) 0.055(3) 0.067(4) -0.011(3) 0.016(3) -0.019(3)
C3 0.045(3) 0.044(3) 0.049(3) 0.002(2) 0.010(2) -0.002(2)
C5 0.048(4) 0.059(4) 0.077(5) -0.007(3) 0.016(3) -0.025(3)
C1 0.052(4) 0.064(4) 0.077(5) -0.010(3) 0.009(3) -0.027(3)
C8 0.053(4) 0.083(5) 0.082(5) -0.014(4) 0.006(4) 0.013(4)
C2 0.061(4) 0.061(4) 0.068(4) 0.002(3) 0.011(3) -0.021(3)
C7 0.060(5) 0.074(5) 0.088(6) -0.021(4) -0.001(4) 0.002(4)

loop_
_atom_type_symbol
_atom_type_description
_atom_type_scat_dispersion_real
_atom_type_scat_dispersion_imag
_atom_type_scat_source
C C 0.0033 0.0016 'International Tables Vol C Tables 4.2.6.8 and 6.1.1.4'
Br Br -0.2901 2.4595 'International Tables Vol C Tables 4.2.6.8 and 6.1.1.4'
N N 0.0061 0.0033 'International Tables Vol C Tables 4.2.6.8 and 6.1.1.4'
O O 0.0106 0.0060 'International Tables Vol C Tables 4.2.6.8 and 6.1.1.4'
H H 0.0000 0.0000 'International Tables Vol C Tables 4.2.6.8 and 6.1.1.4'

loop_
_geom_angle_atom_site_label_1
_geom_angle_atom_site_label_2
_geom_angle_atom_site_label_3
_geom_angle_site_symmetry_1
_geom_angle_site_symmetry_3
_geom_angle
_geom_angle_publ_flag
C6 O1 C7 . . 118.9(5) ?
C3 N1 H1B . . 109.5 ?
C3 N1 H1C . . 109.5 ?
H1B N1 H1C . . 109.5 ?
C3 N1 H1D . . 109.5 ?
H1B N1 H1D . . 109.5 ?
H1C N1 H1D . . 109.5 ?
O1 C6 C5 . . 115.7(6) ?
O1 C6 C1 . . 125.3(6) ?
C5 C6 C1 . . 119.0(6) ?
C5 C4 C3 . . 119.5(5) ?
C5 C4 H4A . . 120.3 ?
C3 C4 H4A . . 120.3 ?
C2 C3 C4 . . 120.6(6) ?
C2 C3 N1 . . 120.8(5) ?
C4 C3 N1 . . 118.5(5) ?
C4 C5 C6 . . 121.1(6) ?
C4 C5 H5A . . 119.5 ?
C6 C5 H5A . . 119.5 ?
C6 C1 C2 . . 119.8(6) ?
C6 C1 H1A . . 120.1 ?
C2 C1 H1A . . 120.1 ?
C7 C8 H8A . . 109.5 ?
C7 C8 H8B . . 109.5 ?
H8A C8 H8B . . 109.5 ?
C7 C8 H8C . . 109.5 ?
H8A C8 H8C . . 109.5 ?
H8B C8 H8C . . 109.5 ?
C3 C2 C1 . . 120.0(6) ?
C3 C2 H2A . . 120.0 ?
C1 C2 H2A . . 120.0 ?
O1 C7 C8 . . 107.8(6) ?
O1 C7 H7A . . 110.1 ?
C8 C7 H7A . . 110.1 ?
O1 C7 H7B . . 110.1 ?
C8 C7 H7B . . 110.1 ?
H7A C7 H7B . . 108.5 ?

loop_
_geom_bond_atom_site_label_1
_geom_bond_atom_site_label_2
_geom_bond_site_symmetry_2
_geom_bond_distance
_geom_bond_publ_flag
O1 C6 . 1.363(9) ?
O1 C7 . 1.426(7) ?
N1 C3 . 1.461(8) ?
N1 H1B . 0.8900 ?
N1 H1C . 0.8900 ?
N1 H1D . 0.8900 ?
C6 C5 . 1.382(9) ?
C6 C1 . 1.385(9) ?
C4 C5 . 1.362(8) ?
C4 C3 . 1.384(7) ?
C4 H4A . 0.9300 ?
C3 C2 . 1.358(8) ?
C5 H5A . 0.9300 ?
C1 C2 . 1.390(9) ?
C1 H1A . 0.9300 ?
C8 C7 . 1.489(9) ?
C8 H8A . 0.9600 ?
C8 H8B . 0.9600 ?
C8 H8C . 0.9600 ?
C2 H2A . 0.9300 ?
C7 H7A . 0.9700 ?
C7 H7B . 0.9700 ?

loop_
_geom_hbond_atom_site_label_D
_geom_hbond_atom_site_label_H
_geom_hbond_atom_site_label_A
_geom_hbond_site_symmetry_A
_geom_hbond_distance_DH
_geom_hbond_distance_HA
_geom_hbond_distance_DA
_geom_hbond_angle_DHA
N1 H1B Br1 . 0.89 2.78 3.368(4) 125
N1 H1B Br1 2_545 0.89 2.76 3.324(5) 122
N1 H1C Br1 1_545 0.89 2.56 3.375(4) 153
N1 H1D Br1 3_565 0.89 2.51 3.348(5) 158
C7 H7A Cg1 2_655 0.97 3.01 3.674(8) 127
C8 H8B Cg1 3_665 0.96 2.96 3.677(8) 132

loop_
_geom_torsion_atom_site_label_1
_geom_torsion_atom_site_label_2
_geom_torsion_atom_site_label_3
_geom_torsion_atom_site_label_4
_geom_torsion_site_symmetry_1
_geom_torsion_site_symmetry_2
_geom_torsion_site_symmetry_3
_geom_torsion_site_symmetry_4
_geom_torsion
_geom_torsion_publ_flag
C7 O1 C6 C5 . . . . 173.5(6) ?
C7 O1 C6 C1 . . . . -7.8(10) ?
C5 C4 C3 C2 . . . . 0.3(10) ?
C5 C4 C3 N1 . . . . 176.6(6) ?
C3 C4 C5 C6 . . . . -1.6(10) ?
O1 C6 C5 C4 . . . . -178.6(6) ?
C1 C6 C5 C4 . . . . 2.7(11) ?
O1 C6 C1 C2 . . . . 178.9(7) ?
C5 C6 C1 C2 . . . . -2.6(11) ?
C4 C3 C2 C1 . . . . -0.1(10) ?
N1 C3 C2 C1 . . . . -176.3(6) ?
C6 C1 C2 C3 . . . . 1.3(11) ?
C6 O1 C7 C8 . . . . -174.7(6) ?

loop_
_cod_related_entry_id
_cod_related_entry_database
_cod_related_entry_code
1 ChemSpider 30656360
